data_7219466
loop_
_publ_author_name
'Wang, Kangcai'
'Li, Jing'
'Xu, Dingguo'
'Luo, Daibing'
'Lin, Zhien'

_publ_section_title
;
 Open-framework beryllium phosphates with a zeolitic CrB4topology and
 their structural analogues containing 12-ring channels
;
_journal_issue 10
_journal_name_full CrystEngComm
_journal_page_first 2162
_journal_paper_doi 10.1039/C4CE02226B
_journal_volume 17
_journal_year 2015
_chemical_formula_sum 'C12 H20 Be2 N2 O16 P4'
_chemical_formula_weight 590.20
_chemical_name_systematic
; 
 ? 
;
_space_group_IT_number 14
_symmetry_cell_setting monoclinic
_symmetry_space_group_name_Hall '-P 2yn'
_symmetry_space_group_name_H-M 'P 1 21/n 1'
_atom_sites_solution_hydrogens geom
_atom_sites_solution_primary direct
_atom_sites_solution_secondary difmap
_audit_creation_method SHELXL-97
_audit_update_record
;
2014-11-08 deposited with the CCDC.
2015-01-29 downloaded from the CCDC.
;
_cell_angle_alpha 90.00
_cell_angle_beta 97.199(2)
_cell_angle_gamma 90.00
_cell_formula_units_Z 4
_cell_length_a 15.3327(4)
_cell_length_b 9.5934(2)
_cell_length_c 15.4363(4)
_cell_measurement_reflns_used 11723
_cell_measurement_temperature 293(2)
_cell_measurement_theta_max 72.5870
_cell_measurement_theta_min 3.8300
_cell_volume 2252.67(10)
_computing_structure_refinement 'SHELXL-97 (Sheldrick, 1997)'
_computing_structure_solution 'SHELXS-97 (Sheldrick, 1990)'
_diffrn_ambient_temperature 293(2)
_diffrn_measured_fraction_theta_full 1.000
_diffrn_measured_fraction_theta_max 1.000
_diffrn_measurement_device_type 'New Gemini, Dual, Cu at zero, EosS2'
_diffrn_measurement_method '\w scans'
_diffrn_radiation_monochromator graphite
_diffrn_radiation_source 'fine-focus sealed tube'
_diffrn_radiation_type CuK\a
_diffrn_radiation_wavelength 1.54184
_diffrn_reflns_av_R_equivalents 0.0312
_diffrn_reflns_av_sigmaI/netI 0.0191
_diffrn_reflns_limit_h_max 14
_diffrn_reflns_limit_h_min -18
_diffrn_reflns_limit_k_max 11
_diffrn_reflns_limit_k_min -11
_diffrn_reflns_limit_l_max 18
_diffrn_reflns_limit_l_min -18
_diffrn_reflns_number 20499
_diffrn_reflns_theta_full 67.08
_diffrn_reflns_theta_max 67.08
_diffrn_reflns_theta_min 4.35
_exptl_absorpt_coefficient_mu 3.881
_exptl_absorpt_correction_T_max 1.00000
_exptl_absorpt_correction_T_min 0.81723
_exptl_absorpt_correction_type multi-scan
_exptl_absorpt_process_details
;
CrysAlisPro, Agilent Technologies,
Version 1.171.37.33 (release 27-03-2014 CrysAlis171 .NET)
(compiled Mar 27 2014,17:12:48)
Empirical absorption correction using spherical harmonics,
 implemented in SCALE3 ABSPACK scaling algorithm.
;
_exptl_crystal_colour light-pink
_exptl_crystal_density_diffrn 1.740
_exptl_crystal_density_method 'not measured'
_exptl_crystal_description prism
_exptl_crystal_F_000 1208
_exptl_crystal_size_max 0.20
_exptl_crystal_size_mid 0.16
_exptl_crystal_size_min 0.12
_refine_diff_density_max 1.602
_refine_diff_density_min -0.701
_refine_diff_density_rms 0.122
_refine_ls_extinction_method none
_refine_ls_goodness_of_fit_ref 1.066
_refine_ls_hydrogen_treatment mixed
_refine_ls_matrix_type full
_refine_ls_number_parameters 348
_refine_ls_number_reflns 4027
_refine_ls_number_restraints 0
_refine_ls_restrained_S_all 1.066
_refine_ls_R_factor_all 0.0902
_refine_ls_R_factor_gt 0.0888
_refine_ls_shift/su_max 0.000
_refine_ls_shift/su_mean 0.000
_refine_ls_structure_factor_coef Fsqd
_refine_ls_weighting_details 'calc w=1/[\s^2^(Fo^2^)+(0.1441P)^2^+8.1988P] where P=(Fo^2^+2Fc^2^)/3'
_refine_ls_weighting_scheme calc
_refine_ls_wR_factor_gt 0.2500
_refine_ls_wR_factor_ref 0.2515
_reflns_number_gt 3865
_reflns_number_total 4027
_reflns_threshold_expression >2sigma(I)
_cod_data_source_file c4ce02226b2.cif
_cod_data_source_block 1
_cod_depositor_comments 'Adding full bibliography for 7219466--7219469.cif.'
_cod_original_sg_symbol_H-M P2(1)/n
_cod_database_code 7219466

loop_
_symmetry_equiv_pos_as_xyz
'x, y, z'
'-x+1/2, y+1/2, -z+1/2'
'-x, -y, -z'
'x-1/2, -y-1/2, z-1/2'

loop_
_atom_site_label
_atom_site_type_symbol
_atom_site_fract_x
_atom_site_fract_y
_atom_site_fract_z
_atom_site_U_iso_or_equiv
_atom_site_adp_type
_atom_site_occupancy
_atom_site_symmetry_multiplicity
_atom_site_calc_flag
_atom_site_refinement_flags
_atom_site_disorder_assembly
_atom_site_disorder_group
P1 P 0.29476(9) 0.80549(14) 1.26443(9) 0.0396(4) Uani 1 1 d . . .
P2 P 0.3055(5) 0.4058(6) 1.0113(3) 0.0364(11) Uani 0.81(3) 1 d P A 1
P2' P 0.337(2) 0.452(3) 1.0247(9) 0.036(6) Uani 0.19(3) 1 d P A 2
P3 P 0.5026(3) 0.3830(6) 0.8242(4) 0.0363(12) Uani 0.83(2) 1 d P A 1
P3' P 0.5257(15) 0.428(3) 0.8526(14) 0.032(5) Uani 0.17(2) 1 d P . 2
P4 P 0.23179(10) 0.67457(13) 0.70135(9) 0.0410(4) Uani 1 1 d . A .
Be1 Be 0.3155(4) 0.5347(6) 1.1848(4) 0.0337(13) Uani 1 1 d . . .
Be2 Be 0.3210(4) 0.4670(6) 0.8251(4) 0.0347(13) Uani 1 1 d . . .
O1 O 0.2710(2) 0.6779(4) 1.2120(3) 0.0493(10) Uani 1 1 d . A .
O2 O 0.3655(3) 0.8880(5) 1.2176(4) 0.0637(12) Uani 1 1 d . . .
H16 H 0.4125 0.8891 1.2494 0.096 Uiso 1 1 calc R . .
O3 O 0.3423(3) 0.7763(6) 1.3551(3) 0.0691(13) Uani 1 1 d . . .
O4 O 0.2193(3) 0.9024(4) 1.2633(2) 0.0466(9) Uani 1 1 d . . .
O5 O 0.2893(3) 0.5156(4) 1.0805(2) 0.0437(9) Uani 1 1 d . A .
O6 O 0.3024(3) 0.4773(5) 0.9248(3) 0.0576(11) Uani 1 1 d . . .
O7 O 0.2432(4) 0.2877(6) 1.0139(3) 0.0868(19) Uani 1 1 d . . .
H7B H 0.2366 0.2484 0.9664 0.130 Uiso 1 1 calc R A 1
O8 O 0.3990(5) 0.3426(8) 1.0345(4) 0.100(2) Uani 1 1 d . . .
O9 O 0.4229(3) 0.4706(4) 0.8136(3) 0.0596(12) Uani 1 1 d . . .
O10 O 0.4888(3) 0.2390(5) 0.7856(4) 0.0789(16) Uani 1 1 d . . .
H10B H 0.4455 0.2033 0.8027 0.118 Uiso 1 1 calc R A 1
O11 O 0.5788(2) 0.4605(4) 0.7893(2) 0.0417(8) Uani 1 1 d . . .
O12 O 0.5291(4) 0.3629(8) 0.9253(4) 0.097(2) Uani 1 1 d . . .
H12D H 0.4846 0.3608 0.9497 0.145 Uiso 1 1 calc R A 1
O13 O 0.2734(3) 0.5994(4) 0.7788(3) 0.0577(11) Uani 1 1 d . . .
O14 O 0.1421(4) 0.6137(5) 0.6683(4) 0.0784(16) Uani 1 1 d . . .
H45 H 0.1118 0.6109 0.7085 0.118 Uiso 1 1 calc R A .
O15 O 0.2904(4) 0.6507(6) 0.6275(3) 0.0785(17) Uani 1 1 d . . .
H20 H 0.2597 0.6513 0.5800 0.118 Uiso 1 1 calc R A .
O16 O 0.2243(3) 0.8277(4) 0.7206(2) 0.0443(9) Uani 1 1 d . . .
N1 N 0.5109(4) 1.1415(6) 1.2920(5) 0.0652(15) Uani 1 1 d . . .
N2 N 0.2920(5) 0.3715(6) 0.5281(4) 0.0713(18) Uani 1 1 d . . .
C1 C 0.5801(5) 1.0777(8) 1.3348(7) 0.080(2) Uani 1 1 d . . .
H1A H 0.6315 1.0706 1.3089 0.096 Uiso 1 1 calc R . .
C2 C 0.5778(4) 1.0226(8) 1.4155(6) 0.075(2) Uani 1 1 d . . .
H2A H 0.6275 0.9793 1.4441 0.090 Uiso 1 1 calc R . .
C3 C 0.5022(4) 1.0302(6) 1.4556(5) 0.0553(16) Uani 1 1 d . . .
C4 C 0.4303(4) 1.0952(8) 1.4085(6) 0.068(2) Uani 1 1 d . . .
H4A H 0.3776 1.1009 1.4321 0.082 Uiso 1 1 calc R . .
C5 C 0.4359(5) 1.1497(9) 1.3297(6) 0.070(2) Uani 1 1 d . . .
H5A H 0.3872 1.1943 1.3001 0.084 Uiso 1 1 calc R . .
C6 C 0.5158(7) 1.2003(10) 1.2040(7) 0.092(3) Uani 1 1 d . . .
H6A H 0.5735 1.1849 1.1878 0.138 Uiso 1 1 calc R . .
H6B H 0.5042 1.2986 1.2046 0.138 Uiso 1 1 calc R . .
H6C H 0.4729 1.1556 1.1624 0.138 Uiso 1 1 calc R . .
C7 C 0.3078(8) 0.4316(9) 0.4522(5) 0.086(3) Uani 1 1 d . . .
H7A H 0.2619 0.4394 0.4070 0.103 Uiso 1 1 calc R . .
C8 C 0.3864(7) 0.4796(8) 0.4401(4) 0.074(2) Uani 1 1 d . . .
H8A H 0.3943 0.5193 0.3866 0.089 Uiso 1 1 calc R . .
C9 C 0.4568(5) 0.4722(7) 0.5047(4) 0.067(2) Uani 1 1 d . . .
C10 C 0.4392(7) 0.4096(12) 0.5828(5) 0.091(3) Uani 1 1 d . . .
H10A H 0.4843 0.3997 0.6286 0.109 Uiso 1 1 calc R . .
C11 C 0.3584(7) 0.3641(11) 0.5922(5) 0.088(3) Uani 1 1 d . . .
H11A H 0.3483 0.3259 0.6455 0.106 Uiso 1 1 calc R . .
C12 C 0.2024(7) 0.3255(10) 0.5409(6) 0.091(3) Uani 1 1 d . . .
H12A H 0.2033 0.2856 0.5980 0.137 Uiso 1 1 calc R . .
H12B H 0.1823 0.2570 0.4976 0.137 Uiso 1 1 calc R . .
H12C H 0.1633 0.4041 0.5353 0.137 Uiso 1 1 calc R . .

loop_
_atom_site_aniso_label
_atom_site_aniso_U_11
_atom_site_aniso_U_22
_atom_site_aniso_U_33
_atom_site_aniso_U_23
_atom_site_aniso_U_13
_atom_site_aniso_U_12
P1 0.0401(7) 0.0389(7) 0.0414(7) -0.0109(5) 0.0110(5) 0.0097(5)
P2 0.043(2) 0.0400(15) 0.0276(11) -0.0077(10) 0.0112(11) -0.0091(17)
P2' 0.035(9) 0.042(10) 0.029(4) -0.006(4) 0.003(4) 0.006(8)
P3 0.0315(12) 0.0368(16) 0.043(2) -0.0013(16) 0.0122(13) -0.0057(13)
P3' 0.028(6) 0.034(8) 0.033(6) -0.009(6) 0.004(5) 0.002(5)
P4 0.0573(8) 0.0290(7) 0.0385(7) 0.0024(5) 0.0131(6) 0.0069(5)
Be1 0.037(3) 0.030(3) 0.036(3) -0.004(2) 0.010(2) -0.005(2)
Be2 0.042(3) 0.028(3) 0.036(3) 0.004(2) 0.013(2) 0.002(2)
O1 0.0403(19) 0.038(2) 0.070(3) -0.0167(18) 0.0103(18) 0.0023(15)
O2 0.064(3) 0.047(2) 0.085(3) 0.000(2) 0.029(2) 0.001(2)
O3 0.071(3) 0.077(3) 0.057(3) 0.000(2) 0.001(2) 0.028(3)
O4 0.057(2) 0.044(2) 0.0402(19) -0.0043(16) 0.0109(17) 0.0148(17)
O5 0.056(2) 0.044(2) 0.0329(18) -0.0027(15) 0.0110(15) -0.0075(17)
O6 0.076(3) 0.063(3) 0.037(2) -0.0004(19) 0.0215(19) -0.004(2)
O7 0.138(5) 0.078(3) 0.051(3) -0.018(3) 0.038(3) -0.046(4)
O8 0.110(5) 0.131(6) 0.060(3) -0.004(3) 0.016(3) 0.056(4)
O9 0.043(2) 0.043(2) 0.098(3) 0.002(2) 0.031(2) 0.0004(17)
O10 0.052(3) 0.057(3) 0.132(5) -0.012(3) 0.027(3) -0.003(2)
O11 0.0378(19) 0.045(2) 0.0441(19) -0.0006(16) 0.0110(15) 0.0000(15)
O12 0.080(4) 0.142(6) 0.068(4) 0.030(4) 0.012(3) -0.030(4)
O13 0.076(3) 0.035(2) 0.060(3) 0.0066(18) 0.002(2) 0.0096(19)
O14 0.080(3) 0.048(3) 0.102(4) -0.019(3) -0.008(3) 0.009(2)
O15 0.127(5) 0.056(3) 0.062(3) 0.009(2) 0.047(3) 0.026(3)
O16 0.059(2) 0.0321(19) 0.045(2) 0.0045(15) 0.0159(17) 0.0048(16)
N1 0.055(3) 0.041(3) 0.101(5) -0.007(3) 0.015(3) -0.003(2)
N2 0.123(5) 0.044(3) 0.051(3) -0.007(2) 0.027(3) 0.012(3)
C1 0.046(4) 0.062(4) 0.138(8) 0.015(5) 0.033(4) 0.008(3)
C2 0.040(3) 0.067(5) 0.120(7) 0.018(5) 0.017(4) 0.011(3)
C3 0.033(3) 0.041(3) 0.092(4) -0.024(3) 0.003(3) 0.000(2)
C4 0.035(3) 0.080(5) 0.088(5) -0.026(4) 0.004(3) 0.009(3)
C5 0.047(4) 0.071(5) 0.090(6) -0.017(4) -0.001(3) 0.013(3)
C6 0.095(6) 0.072(5) 0.111(7) 0.010(5) 0.019(5) 0.005(5)
C7 0.145(9) 0.060(4) 0.047(4) 0.004(3) -0.006(5) -0.007(5)
C8 0.129(7) 0.057(4) 0.036(3) 0.011(3) 0.007(4) -0.001(4)
C9 0.118(6) 0.049(4) 0.035(3) 0.004(3) 0.015(4) 0.031(4)
C10 0.106(7) 0.131(8) 0.038(3) 0.021(4) 0.017(4) 0.045(6)
C11 0.124(8) 0.103(7) 0.042(4) 0.023(4) 0.030(4) 0.030(6)
C12 0.129(8) 0.068(5) 0.079(6) -0.010(4) 0.017(5) -0.004(5)

loop_
_atom_type_symbol
_atom_type_description
_atom_type_scat_dispersion_real
_atom_type_scat_dispersion_imag
_atom_type_scat_source
C C 0.0181 0.0091 'International Tables Vol C Tables 4.2.6.8 and 6.1.1.4'
H H 0.0000 0.0000 'International Tables Vol C Tables 4.2.6.8 and 6.1.1.4'
N N 0.0311 0.0180 'International Tables Vol C Tables 4.2.6.8 and 6.1.1.4'
O O 0.0492 0.0322 'International Tables Vol C Tables 4.2.6.8 and 6.1.1.4'
P P 0.2955 0.4335 'International Tables Vol C Tables 4.2.6.8 and 6.1.1.4'
Be Be 0.0038 0.0014 'International Tables Vol C Tables 4.2.6.8 and 6.1.1.4'

loop_
_geom_angle_atom_site_label_1
_geom_angle_atom_site_label_2
_geom_angle_atom_site_label_3
_geom_angle
_geom_angle_site_symmetry_1
_geom_angle_site_symmetry_3
O4 P1 O1 111.8(2) . .
O4 P1 O3 114.2(2) . .
O1 P1 O3 113.9(3) . .
O4 P1 O2 105.0(3) . .
O1 P1 O2 107.3(3) . .
O3 P1 O2 103.6(3) . .
O7 P2 O6 115.2(6) . .
O7 P2 O5 109.9(3) . .
O6 P2 O5 108.4(3) . .
O7 P2 O8 105.9(5) . .
O6 P2 O8 108.0(4) . .
O5 P2 O8 109.3(6) . .
O5 P2' O8 133.2(7) . .
O5 P2' O6 113.8(8) . .
O8 P2' O6 111.1(10) . .
O5 P2' O7 88.1(18) . .
O8 P2' O7 84.2(19) . .
O6 P2' O7 84.0(18) . .
O5 P2' Be1 29.3(6) . .
O8 P2' Be1 106.6(7) . .
O6 P2' Be1 142.2(5) . .
O7 P2' Be1 97.5(8) . .
O9 P3 O10 113.9(6) . .
O9 P3 O11 109.9(3) . .
O10 P3 O11 112.2(4) . .
O9 P3 O12 106.7(5) . .
O10 P3 O12 106.6(4) . .
O11 P3 O12 107.1(5) . .
O12 P3' O11 139.9(12) . .
O12 P3' O9 111.6(11) . .
O11 P3' O9 107.8(10) . .
O12 P3' O10 89.2(16) . .
O11 P3' O10 89.4(14) . .
O9 P3' O10 81.4(16) . .
O12 P3' Be1 109.0(12) . 3_667
O11 P3' Be1 33.0(7) . 3_667
O9 P3' Be1 139.3(5) . 3_667
O10 P3' Be1 102.0(6) . 3_667
O13 P4 O16 110.7(2) . .
O13 P4 O14 111.5(3) . .
O16 P4 O14 110.6(3) . .
O13 P4 O15 106.9(3) . .
O16 P4 O15 110.7(3) . .
O14 P4 O15 106.2(4) . .
O1 Be1 O5 107.1(4) . .
O1 Be1 O11 110.8(4) . 3_667
O5 Be1 O11 111.4(4) . 3_667
O1 Be1 O4 111.1(4) . 2_547
O5 Be1 O4 110.2(4) . 2_547
O11 Be1 O4 106.3(4) 3_667 2_547
O1 Be1 P3' 112.4(7) . 3_667
O5 Be1 P3' 85.3(7) . 3_667
O11 Be1 P3' 27.6(5) 3_667 3_667
O4 Be1 P3' 126.2(5) 2_547 3_667
O1 Be1 P2' 127.2(5) . .
O5 Be1 P2' 24.1(4) . .
O11 Be1 P2' 89.9(8) 3_667 .
O4 Be1 P2' 108.2(9) 2_547 .
P3' Be1 P2' 66.6(12) 3_667 .
O13 Be2 O9 109.4(4) . .
O13 Be2 O6 104.9(4) . .
O9 Be2 O6 113.6(5) . .
O13 Be2 O16 108.3(4) . 2_546
O9 Be2 O16 109.9(4) . 2_546
O6 Be2 O16 110.5(4) . 2_546
P1 O1 Be1 139.4(4) . .
P1 O4 Be1 142.0(4) . 2_557
P2' O5 P2 25.7(16) . .
P2' O5 Be1 126.7(10) . .
P2 O5 Be1 136.4(4) . .
P2 O6 P2' 24.9(12) . .
P2 O6 Be2 147.0(4) . .
P2' O6 Be2 147.6(7) . .
P2 O7 P2' 6.3(3) . .
P2' O8 P2 25.5(16) . .
P3 O9 Be2 141.7(4) . .
P3 O9 P3' 24.2(8) . .
Be2 O9 P3' 148.3(5) . .
P3 O10 P3' 9.0(3) . .
P3' O11 P3 26.4(13) . .
P3' O11 Be1 119.4(12) . 3_667
P3 O11 Be1 135.0(4) . 3_667
P3' O12 P3 25.2(15) . .
P4 O13 Be2 152.3(4) . .
P4 O16 Be2 139.0(4) . 2_556
C1 N1 C5 118.8(8) . .
C1 N1 C6 120.2(7) . .
C5 N1 C6 121.0(7) . .
C11 N2 C7 117.6(8) . .
C11 N2 C12 121.5(7) . .
C7 N2 C12 120.7(8) . .
N1 C1 C2 121.6(7) . .
C1 C2 C3 120.7(7) . .
C2 C3 C4 116.3(7) . .
C2 C3 C3 121.7(7) . 3_678
C4 C3 C3 122.0(7) . 3_678
C5 C4 C3 121.0(7) . .
C4 C5 N1 121.5(7) . .
C8 C7 N2 122.3(8) . .
C7 C8 C9 121.5(7) . .
C8 C9 C10 115.4(8) . .
C8 C9 C9 123.3(7) . 3_666
C10 C9 C9 121.3(9) . 3_666
C11 C10 C9 120.9(8) . .
N2 C11 C10 122.3(7) . .

loop_
_geom_bond_atom_site_label_1
_geom_bond_atom_site_label_2
_geom_bond_distance
_geom_bond_site_symmetry_2
P1 O4 1.483(4) .
P1 O1 1.488(4) .
P1 O3 1.520(5) .
P1 O2 1.588(5) .
P2 O7 1.487(10) .
P2 O6 1.496(4) .
P2 O5 1.543(6) .
P2 O8 1.556(8) .
P2' O5 1.350(9) .
P2' O8 1.404(11) .
P2' O6 1.587(14) .
P2' O7 2.13(5) .
P2' Be1 2.657(16) .
P3 O9 1.475(5) .
P3 O10 1.510(10) .
P3 O11 1.537(5) .
P3 O12 1.574(8) .
P3' O12 1.282(11) .
P3' O11 1.381(10) .
P3' O9 1.67(2) .
P3' O10 2.13(4) .
P3' Be1 2.60(2) 3_667
P4 O13 1.472(4) .
P4 O16 1.506(4) .
P4 O14 1.521(6) .
P4 O15 1.555(5) .
Be1 O1 1.613(7) .
Be1 O5 1.620(7) .
Be1 O11 1.621(7) 3_667
Be1 O4 1.627(7) 2_547
Be1 P3' 2.60(2) 3_667
Be2 O13 1.589(7) .
Be2 O9 1.595(7) .
Be2 O6 1.602(7) .
Be2 O16 1.625(7) 2_546
O4 Be1 1.627(7) 2_557
O11 Be1 1.621(7) 3_667
O16 Be2 1.625(7) 2_556
N1 C1 1.327(10) .
N1 C5 1.355(10) .
N1 C6 1.482(12) .
N2 C11 1.329(12) .
N2 C7 1.355(10) .
N2 C12 1.480(12) .
C1 C2 1.358(13) .
C2 C3 1.383(10) .
C3 C4 1.390(9) .
C3 C3 1.498(15) 3_678
C4 C5 1.336(12) .
C7 C8 1.326(13) .
C8 C9 1.377(11) .
C9 C10 1.402(10) .
C9 C9 1.454(17) 3_666
C10 C11 1.339(14) .
